data_4033010
loop_
_publ_author_name
'Neralkar, Mahesh'
'Mishra, Bijoyananda'
'Hotha, Srinivas'

_publ_section_title
;
 Nucleofuge Generating Glycosidations by the Remote Activation of
 Hydroxybenzotriazolyl Glycosides.
;
_journal_issue 21
_journal_name_full 'The Journal of organic chemistry'
_journal_page_first 11494
_journal_page_last 11504
_journal_paper_doi 10.1021/acs.joc.7b02027
_journal_volume 82
_journal_year 2017
_chemical_absolute_configuration unk
_chemical_formula_moiety 'C40 H31 N3 O10'
_chemical_formula_sum 'C40 H31 N3 O10'
_chemical_formula_weight 713.68
_space_group_crystal_system orthorhombic
_space_group_IT_number 19
_space_group_name_Hall 'P 2ac 2ab'
_space_group_name_H-M_alt 'P 21 21 21'
_symmetry_space_group_name_Hall 'P 2ac 2ab'
_symmetry_space_group_name_H-M 'P 21 21 21'
_atom_sites_solution_hydrogens geom
_audit_creation_method SHELXL-2014/6
_cell_angle_alpha 90
_cell_angle_beta 90
_cell_angle_gamma 90
_cell_formula_units_Z 4
_cell_length_a 5.5783(6)
_cell_length_b 25.050(3)
_cell_length_c 25.622(3)
_cell_measurement_reflns_used 9880
_cell_measurement_temperature 99(2)
_cell_measurement_theta_max 19.07
_cell_measurement_theta_min 2.27
_cell_volume 3580.3(7)
_computing_cell_refinement 'Bruker SAINT'
_computing_data_collection 'Bruker APEX2'
_computing_data_reduction 'Bruker SAINT'
_computing_molecular_graphics 'Bruker SHELXTL'
_computing_publication_material 'Bruker SHELXTL'
_computing_structure_refinement 'SHELXL-2014 (Sheldrick 2014)'
_computing_structure_solution 'SHELXS-97 (Sheldrick 2008)'
_diffrn_ambient_temperature 99(2)
_diffrn_measured_fraction_theta_full 0.999
_diffrn_measured_fraction_theta_max 0.999
_diffrn_measurement_device_type 'Bruker APEX-II CCD'
_diffrn_measurement_method '\f and \w scans'
_diffrn_radiation_type MoK\a
_diffrn_radiation_wavelength 0.71073
_diffrn_reflns_av_R_equivalents 0.1607
_diffrn_reflns_av_unetI/netI 0.0670
_diffrn_reflns_Laue_measured_fraction_full 0.999
_diffrn_reflns_Laue_measured_fraction_max 0.999
_diffrn_reflns_limit_h_max 6
_diffrn_reflns_limit_h_min -6
_diffrn_reflns_limit_k_max 30
_diffrn_reflns_limit_k_min -30
_diffrn_reflns_limit_l_max 31
_diffrn_reflns_limit_l_min -31
_diffrn_reflns_number 140965
_diffrn_reflns_point_group_measured_fraction_full 0.999
_diffrn_reflns_point_group_measured_fraction_max 0.999
_diffrn_reflns_theta_full 25.242
_diffrn_reflns_theta_max 25.497
_diffrn_reflns_theta_min 2.274
_exptl_absorpt_coefficient_mu 0.096
_exptl_absorpt_correction_T_max 0.994
_exptl_absorpt_correction_T_min 0.986
_exptl_absorpt_correction_type multi-scan
_exptl_absorpt_process_details 'MULTI-SCAN ABSORBTION CORRECTION'
_exptl_crystal_colour COLORLESS
_exptl_crystal_density_diffrn 1.324
_exptl_crystal_description PLATE
_exptl_crystal_F_000 1488
_exptl_crystal_size_max 0.150
_exptl_crystal_size_mid 0.120
_exptl_crystal_size_min 0.060
_refine_diff_density_max 0.187
_refine_diff_density_min -0.201
_refine_diff_density_rms 0.039
_refine_ls_abs_structure_details
;
 Flack x determined using 1051 quotients [(I+)-(I-)]/[(I+)+(I-)]
 (Parsons, Flack and Wagner, Acta Cryst. B69 (2013) 249-259).
;
_refine_ls_abs_structure_Flack 0.0(5)
_refine_ls_extinction_method none
_refine_ls_goodness_of_fit_ref 1.122
_refine_ls_hydrogen_treatment constr
_refine_ls_matrix_type full
_refine_ls_number_parameters 454
_refine_ls_number_reflns 6640
_refine_ls_number_restraints 0
_refine_ls_restrained_S_all 1.122
_refine_ls_R_factor_all 0.1757
_refine_ls_R_factor_gt 0.0782
_refine_ls_shift/su_max 0.000
_refine_ls_shift/su_mean 0.000
_refine_ls_structure_factor_coef Fsqd
_refine_ls_weighting_details 'w=1/[\s^2^(Fo^2^)+(0.1000P)^2^+0.8002P] where P=(Fo^2^+2Fc^2^)/3'
_refine_ls_weighting_scheme calc
_refine_ls_wR_factor_gt 0.1851
_refine_ls_wR_factor_ref 0.2318
_reflns_Friedel_coverage 0.733
_reflns_Friedel_fraction_full 1.000
_reflns_Friedel_fraction_max 1.000
_reflns_number_gt 3328
_reflns_number_total 6640
_reflns_threshold_expression 'I > 2\s(I)'
_cod_data_source_file jo7b02027_si_002.cif
_cod_data_source_block Mahesh
_cod_depositor_comments
;
The following automatic conversions were performed:

'_chemical_absolute_configuration' value 'UNK' changed to 'unk'
according to
/home/data/users/saulius/crontab/automatic-downloads/rss-feeds/ACS/lib/dictionaries/cif_core.dic
dictionary named 'cif_core.dic' version 2.4.2 from 2011-04-26.

'_exptl_absorpt_correction_type' value 'MULTI-SCAN' changed to
'multi-scan' according to
/home/data/users/saulius/crontab/automatic-downloads/rss-feeds/ACS/lib/dictionaries/cif_core.dic
dictionary named 'cif_core.dic' version 2.4.2 from 2011-04-26.

Automatic conversion script
Id: cif_fix_values 4973 2017-02-22 13:04:09Z antanas 

 Adding full bibliography for 4033010.cif.
;
_cod_original_cell_volume 3580.4(6)
_cod_database_code 4033010
_shelx_space_group_comment
;
The symmetry employed for this shelxl refinement is uniquely defined
by the following loop, which should always be used as a source of
symmetry information in preference to the above space-group names.
They are only intended as comments.
;
_shelx_estimated_absorpt_t_min 0.986
_shelx_estimated_absorpt_t_max 0.994
_shelxl_version_number 2014/6

loop_
_space_group_symop_operation_xyz
'x, y, z'
'-x+1/2, -y, z+1/2'
'-x, y+1/2, -z+1/2'
'x+1/2, -y+1/2, -z'

loop_
_atom_site_label
_atom_site_type_symbol
_atom_site_fract_x
_atom_site_fract_y
_atom_site_fract_z
_atom_site_U_iso_or_equiv
_atom_site_adp_type
_atom_site_occupancy
_atom_site_site_symmetry_order
_atom_site_calc_flag
_atom_site_refinement_flags_posn
_atom_site_refinement_flags_adp
C26 C 0.2667(13) 0.5027(3) 0.90165(18) 0.092(2) Uani 1 1 d G .
C27 C 0.0834(14) 0.5275(3) 0.9293(3) 0.173(6) Uani 1 1 d G .
H27 H -0.0505 0.5419 0.9112 0.207 Uiso 1 1 calc R U
C28 C 0.0961(19) 0.5312(3) 0.9833(3) 0.182(6) Uani 1 1 d G .
H28 H -0.0292 0.5482 1.0022 0.219 Uiso 1 1 calc R U
C45 C 0.292(2) 0.5102(4) 1.00976(18) 0.146(5) Uani 1 1 d G .
H45 H 0.3008 0.5127 1.0467 0.175 Uiso 1 1 calc R U
C29 C 0.4754(18) 0.4854(4) 0.9821(3) 0.239(10) Uani 1 1 d G .
H29 H 0.6093 0.4710 1.0002 0.287 Uiso 1 1 calc R U
C33 C 0.4627(14) 0.4816(4) 0.9281(3) 0.193(7) Uani 1 1 d G .
H33 H 0.5879 0.4647 0.9092 0.231 Uiso 1 1 calc R U
C40 C 0.8112(14) 0.5467(2) 0.6338(2) 0.093(3) Uani 1 1 d G .
C31 C 1.0163(15) 0.5615(3) 0.6610(3) 0.156(5) Uani 1 1 d G .
H31 H 1.0837 0.5381 0.6862 0.187 Uiso 1 1 calc R U
C32 C 1.1227(17) 0.6107(4) 0.6514(4) 0.249(10) Uani 1 1 d G .
H32 H 1.2628 0.6209 0.6699 0.299 Uiso 1 1 calc R U
C30 C 1.024(2) 0.6450(3) 0.6146(4) 0.187(6) Uani 1 1 d G .
H30 H 1.0967 0.6787 0.6080 0.225 Uiso 1 1 calc R U
C41 C 0.819(2) 0.6302(3) 0.5874(3) 0.190(7) Uani 1 1 d G .
H014 H 0.7515 0.6536 0.5622 0.228 Uiso 1 1 calc R U
C46 C 0.7125(16) 0.5810(3) 0.5970(3) 0.160(5) Uani 1 1 d G .
H46 H 0.5724 0.5708 0.5784 0.192 Uiso 1 1 calc R U
O11 O 0.7951(9) 0.46710(18) 0.68165(16) 0.0711(13) Uani 1 1 d . .
O3 O 0.8559(8) 0.36337(18) 0.63777(14) 0.0643(12) Uani 1 1 d . .
O5 O 0.8868(10) 0.28144(18) 0.72301(16) 0.0825(15) Uani 1 1 d . .
O2 O 0.4944(9) 0.3825(2) 0.77527(15) 0.0793(14) Uani 1 1 d . .
O4 O 1.2415(9) 0.3431(3) 0.6478(2) 0.1004(18) Uani 1 1 d . .
O1 O 0.4979(14) 0.2941(2) 0.79059(18) 0.111(2) Uani 1 1 d . .
O7 O 0.4459(12) 0.4829(3) 0.82245(19) 0.1061(19) Uani 1 1 d . .
O6 O 0.7593(13) 0.2423(2) 0.6500(2) 0.122(2) Uani 1 1 d . .
C12 C 1.0738(13) 0.3491(3) 0.6194(3) 0.0632(17) Uani 1 1 d . .
C13 C 1.0674(12) 0.3402(3) 0.5629(2) 0.0626(17) Uani 1 1 d . .
C9 C 0.6681(13) 0.4206(3) 0.6992(2) 0.0645(18) Uani 1 1 d . .
H9 H 0.5157 0.4160 0.6791 0.077 Uiso 1 1 calc R U
N1 N 0.4914(17) 0.2913(3) 0.8443(2) 0.103(2) Uani 1 1 d . .
C14 C 0.8851(14) 0.3578(3) 0.5319(3) 0.078(2) Uani 1 1 d . .
H14 H 0.7544 0.3765 0.5471 0.094 Uiso 1 1 calc R U
C19 C 0.8861(16) 0.2419(3) 0.6871(3) 0.083(2) Uani 1 1 d . .
C2 C 0.339(2) 0.3138(4) 0.8776(3) 0.092(3) Uani 1 1 d . .
C8 C 0.6152(14) 0.4289(3) 0.7568(2) 0.0689(19) Uani 1 1 d . .
H8 H 0.7681 0.4341 0.7766 0.083 Uiso 1 1 calc R U
C10 C 0.8271(13) 0.3722(3) 0.6926(2) 0.0678(19) Uani 1 1 d . .
H10 H 0.9869 0.3791 0.7089 0.081 Uiso 1 1 calc R U
C11 C 0.7120(15) 0.3234(3) 0.7179(2) 0.075(2) Uani 1 1 d . .
H11 H 0.5706 0.3111 0.6971 0.090 Uiso 1 1 calc R U
C17 C 1.2552(19) 0.3032(3) 0.4875(4) 0.099(3) Uani 1 1 d . .
H17 H 1.3828 0.2836 0.4721 0.119 Uiso 1 1 calc R U
C47 C 0.6886(19) 0.4962(3) 0.6438(3) 0.088(2) Uani 1 1 d . .
C25 C 0.249(2) 0.4971(4) 0.8453(3) 0.091(2) Uani 1 1 d . .
C20 C 1.0685(15) 0.2011(3) 0.6992(3) 0.073(2) Uani 1 1 d . .
C18 C 1.2578(14) 0.3128(3) 0.5401(3) 0.086(2) Uani 1 1 d . .
H18 H 1.3882 0.3008 0.5609 0.104 Uiso 1 1 calc R U
C7 C 0.6400(16) 0.3365(3) 0.7732(2) 0.078(2) Uani 1 1 d . .
H7 H 0.7847 0.3408 0.7959 0.094 Uiso 1 1 calc R U
C15 C 0.8876(16) 0.3489(4) 0.4786(3) 0.098(3) Uani 1 1 d . .
H15 H 0.7608 0.3619 0.4573 0.117 Uiso 1 1 calc R U
C24 C 0.4476(19) 0.4747(3) 0.7671(3) 0.098(3) Uani 1 1 d . .
H24A H 0.5042 0.5073 0.7489 0.117 Uiso 1 1 calc R U
H24B H 0.2844 0.4661 0.7544 0.117 Uiso 1 1 calc R U
C16 C 1.0729(19) 0.3213(4) 0.4566(3) 0.092(2) Uani 1 1 d . .
H16 H 1.0750 0.3147 0.4201 0.111 Uiso 1 1 calc R U
O10 O 0.5163(19) 0.4819(3) 0.6223(3) 0.185(5) Uani 1 1 d . .
O8 O 0.0773(17) 0.5061(5) 0.8205(3) 0.193(5) Uani 1 1 d . .
C1 C 0.398(3) 0.2891(5) 0.9245(3) 0.120(4) Uani 1 1 d . .
N3 N 0.575(3) 0.2523(4) 0.9141(4) 0.163(4) Uani 1 1 d . .
N2 N 0.628(2) 0.2535(3) 0.8647(4) 0.161(4) Uani 1 1 d . .
C22 C 1.292(3) 0.1250(5) 0.6726(5) 0.156(5) Uani 1 1 d . .
H22 H 1.3233 0.0981 0.6474 0.187 Uiso 1 1 calc R U
C23 C 1.366(3) 0.1634(5) 0.7534(5) 0.187(7) Uani 1 1 d . .
H23 H 1.4479 0.1635 0.7859 0.225 Uiso 1 1 calc R U
C21 C 1.116(3) 0.1613(5) 0.6631(4) 0.145(5) Uani 1 1 d . .
H21 H 1.0253 0.1594 0.6318 0.174 Uiso 1 1 calc R U
C6 C 0.269(4) 0.3017(6) 0.9686(4) 0.182(8) Uani 1 1 d . .
H6 H 0.2948 0.2829 1.0003 0.218 Uiso 1 1 calc R U
C3 C 0.165(2) 0.3526(5) 0.8730(5) 0.140(4) Uani 1 1 d . .
H3 H 0.1299 0.3700 0.8410 0.168 Uiso 1 1 calc R U
C4 C 0.049(3) 0.3637(6) 0.9181(8) 0.209(8) Uani 1 1 d . .
H4 H -0.0799 0.3886 0.9175 0.250 Uiso 1 1 calc R U
C48 C 1.192(2) 0.2008(3) 0.7439(4) 0.132(4) Uani 1 1 d . .
H48 H 1.1583 0.2271 0.7696 0.158 Uiso 1 1 calc R U
C5 C 0.111(4) 0.3396(7) 0.9661(7) 0.220(11) Uani 1 1 d . .
H5 H 0.0356 0.3515 0.9972 0.264 Uiso 1 1 calc R U
C34 C 1.423(2) 0.1258(4) 0.7162(5) 0.129(4) Uani 1 1 d . .
H34 H 1.5511 0.1014 0.7215 0.154 Uiso 1 1 calc R U

loop_
_atom_site_aniso_label
_atom_site_aniso_U_11
_atom_site_aniso_U_22
_atom_site_aniso_U_33
_atom_site_aniso_U_23
_atom_site_aniso_U_13
_atom_site_aniso_U_12
C26 0.113(7) 0.079(5) 0.083(6) -0.020(4) 0.037(5) -0.011(5)
C27 0.192(13) 0.217(13) 0.109(8) -0.011(8) 0.051(8) 0.103(11)
C28 0.236(17) 0.215(14) 0.096(8) -0.029(9) 0.058(10) 0.057(14)
C45 0.174(12) 0.175(11) 0.089(7) -0.034(7) 0.049(9) -0.043(10)
C29 0.231(17) 0.41(3) 0.080(8) -0.061(11) 0.000(10) 0.051(19)
C33 0.182(13) 0.312(19) 0.084(7) -0.049(9) -0.019(8) 0.092(14)
C40 0.129(8) 0.089(6) 0.061(5) -0.001(4) 0.006(5) 0.009(6)
C31 0.129(10) 0.135(9) 0.203(12) 0.043(8) -0.058(9) -0.042(8)
C32 0.27(2) 0.200(15) 0.28(2) 0.088(14) -0.128(17) -0.131(17)
C30 0.246(19) 0.150(11) 0.166(13) 0.019(10) 0.003(13) -0.059(13)
C41 0.33(2) 0.115(9) 0.121(9) 0.041(7) 0.000(13) -0.046(13)
C46 0.238(14) 0.137(9) 0.106(8) 0.043(7) -0.049(9) -0.059(10)
O11 0.078(3) 0.078(3) 0.057(3) 0.001(2) -0.006(2) -0.002(3)
O3 0.057(3) 0.093(3) 0.043(2) -0.011(2) -0.009(2) 0.011(2)
O5 0.115(4) 0.074(3) 0.059(3) -0.012(2) -0.033(3) 0.015(3)
O2 0.094(4) 0.094(4) 0.049(2) -0.006(2) 0.001(2) 0.000(3)
O4 0.060(3) 0.144(5) 0.097(4) -0.017(3) -0.028(3) 0.021(4)
O1 0.190(7) 0.090(4) 0.052(3) -0.002(3) -0.006(3) -0.027(4)
O7 0.106(5) 0.147(5) 0.065(3) -0.031(3) 0.014(3) 0.029(4)
O6 0.162(6) 0.121(4) 0.084(4) -0.042(3) -0.059(4) 0.038(5)
C12 0.050(4) 0.070(4) 0.070(4) -0.009(3) -0.006(4) -0.001(4)
C13 0.054(4) 0.066(4) 0.068(4) -0.010(3) 0.010(4) 0.003(4)
C9 0.063(4) 0.088(5) 0.042(3) -0.005(3) -0.007(3) 0.011(4)
N1 0.171(8) 0.082(5) 0.055(4) 0.016(3) -0.016(5) 0.013(5)
C14 0.073(5) 0.102(6) 0.060(4) -0.020(4) 0.001(4) 0.014(5)
C19 0.112(7) 0.083(5) 0.055(4) -0.018(4) -0.021(4) -0.005(5)
C2 0.134(8) 0.084(6) 0.056(5) -0.004(4) 0.012(5) -0.014(6)
C8 0.083(5) 0.077(5) 0.047(4) -0.003(3) -0.003(3) -0.002(5)
C10 0.077(5) 0.081(5) 0.045(4) -0.013(3) -0.020(3) 0.011(4)
C11 0.095(6) 0.076(5) 0.053(4) -0.010(4) -0.020(4) 0.008(5)
C17 0.100(7) 0.091(6) 0.106(7) -0.016(5) 0.047(6) 0.014(6)
C47 0.119(7) 0.090(6) 0.056(4) 0.004(4) -0.013(5) -0.016(6)
C25 0.090(6) 0.102(6) 0.083(6) -0.004(5) 0.005(6) 0.022(5)
C20 0.103(6) 0.060(4) 0.057(4) 0.003(4) -0.005(4) -0.005(5)
C18 0.069(5) 0.100(6) 0.090(6) -0.006(5) 0.020(4) 0.012(5)
C7 0.109(6) 0.078(5) 0.048(4) -0.005(4) -0.013(4) -0.009(5)
C15 0.092(6) 0.143(7) 0.058(4) -0.022(5) 0.002(4) 0.013(6)
C24 0.132(7) 0.108(6) 0.053(4) -0.007(4) 0.011(5) 0.036(6)
C16 0.103(7) 0.111(6) 0.064(5) -0.018(4) 0.028(5) -0.004(6)
O10 0.234(9) 0.156(7) 0.166(7) 0.078(5) -0.140(7) -0.083(7)
O8 0.137(7) 0.344(14) 0.099(5) -0.026(6) 0.001(5) 0.111(9)
C1 0.199(12) 0.110(7) 0.052(6) 0.005(5) 0.009(6) -0.028(8)
N3 0.278(13) 0.129(7) 0.080(6) 0.039(5) 0.005(7) 0.031(9)
N2 0.279(13) 0.096(5) 0.109(6) 0.041(5) 0.030(8) 0.049(8)
C22 0.218(15) 0.123(9) 0.128(9) -0.022(7) 0.000(10) 0.067(11)
C23 0.267(18) 0.119(9) 0.175(12) -0.044(9) -0.122(12) 0.079(11)
C21 0.199(12) 0.137(9) 0.098(7) -0.043(6) -0.040(8) 0.075(10)
C6 0.34(2) 0.136(11) 0.068(7) -0.005(7) 0.045(11) -0.056(14)
C3 0.131(9) 0.131(9) 0.157(11) 0.034(8) 0.034(9) 0.000(8)
C4 0.199(15) 0.178(14) 0.249(18) 0.048(14) 0.128(16) 0.019(12)
C48 0.170(10) 0.067(5) 0.159(9) -0.038(5) -0.085(8) 0.041(6)
C5 0.35(3) 0.154(13) 0.154(13) -0.025(11) 0.167(17) -0.054(16)
C34 0.154(9) 0.083(7) 0.148(9) 0.000(7) -0.029(8) 0.026(7)

loop_
_atom_type_symbol
_atom_type_description
_atom_type_scat_dispersion_real
_atom_type_scat_dispersion_imag
_atom_type_scat_source
C C 0.0033 0.0016 'International Tables Vol C Tables 4.2.6.8 and 6.1.1.4'
H H 0.0000 0.0000 'International Tables Vol C Tables 4.2.6.8 and 6.1.1.4'
N N 0.0061 0.0033 'International Tables Vol C Tables 4.2.6.8 and 6.1.1.4'
O O 0.0106 0.0060 'International Tables Vol C Tables 4.2.6.8 and 6.1.1.4'

loop_
_geom_angle_atom_site_label_1
_geom_angle_atom_site_label_2
_geom_angle_atom_site_label_3
_geom_angle
C27 C26 C33 120.0
C27 C26 C25 119.9(6)
C33 C26 C25 120.1(6)
C28 C27 C26 120.0
C28 C27 H27 120.0
C26 C27 H27 120.0
C45 C28 C27 120.0
C45 C28 H28 120.0
C27 C28 H28 120.0
C28 C45 C29 120.0
C28 C45 H45 120.0
C29 C45 H45 120.0
C45 C29 C33 120.0
C45 C29 H29 120.0
C33 C29 H29 120.0
C29 C33 C26 120.0
C29 C33 H33 120.0
C26 C33 H33 120.0
C31 C40 C46 120.0
C31 C40 C47 122.0(7)
C46 C40 C47 118.0(7)
C32 C31 C40 120.0
C32 C31 H31 120.0
C40 C31 H31 120.0
C31 C32 C30 120.0
C31 C32 H32 120.0
C30 C32 H32 120.0
C41 C30 C32 120.0
C41 C30 H30 120.0
C32 C30 H30 120.0
C30 C41 C46 120.0
C30 C41 H014 120.0
C46 C41 H014 120.0
C41 C46 C40 120.0
C41 C46 H46 120.0
C40 C46 H46 120.0
C47 O11 C9 116.4(6)
C12 O3 C10 118.9(5)
C19 O5 C11 118.1(5)
C7 O2 C8 112.5(6)
N1 O1 C7 111.8(6)
C25 O7 C24 119.5(7)
O4 C12 O3 121.7(6)
O4 C12 C13 127.0(7)
O3 C12 C13 111.2(6)
C14 C13 C18 119.0(6)
C14 C13 C12 123.0(6)
C18 C13 C12 118.0(7)
O11 C9 C10 109.0(6)
O11 C9 C8 106.7(5)
C10 C9 C8 109.5(5)
O11 C9 H9 110.5
C10 C9 H9 110.5
C8 C9 H9 110.5
N2 N1 C2 114.7(7)
N2 N1 O1 114.6(8)
C2 N1 O1 129.5(8)
C13 C14 C15 121.0(7)
C13 C14 H14 119.5
C15 C14 H14 119.5
O6 C19 O5 122.9(8)
O6 C19 C20 125.8(7)
O5 C19 C20 111.3(6)
N1 C2 C3 133.9(9)
N1 C2 C1 102.3(10)
C3 C2 C1 123.8(11)
O2 C8 C24 105.7(6)
O2 C8 C9 107.5(5)
C24 C8 C9 113.3(6)
O2 C8 H8 110.1
C24 C8 H8 110.1
C9 C8 H8 110.1
O3 C10 C9 107.4(5)
O3 C10 C11 109.9(5)
C9 C10 C11 110.3(6)
O3 C10 H10 109.7
C9 C10 H10 109.7
C11 C10 H10 109.7
O5 C11 C7 104.6(5)
O5 C11 C10 109.8(6)
C7 C11 C10 109.7(5)
O5 C11 H11 110.8
C7 C11 H11 110.8
C10 C11 H11 110.8
C16 C17 C18 121.4(8)
C16 C17 H17 119.3
C18 C17 H17 119.3
O10 C47 O11 122.5(8)
O10 C47 C40 124.8(8)
O11 C47 C40 112.7(8)
O8 C25 O7 120.1(8)
O8 C25 C26 125.2(9)
O7 C25 C26 114.7(8)
C48 C20 C21 118.1(8)
C48 C20 C19 122.5(7)
C21 C20 C19 119.3(8)
C17 C18 C13 119.3(8)
C17 C18 H18 120.3
C13 C18 H18 120.3
O1 C7 O2 106.4(7)
O1 C7 C11 106.6(6)
O2 C7 C11 111.4(6)
O1 C7 H7 110.7
O2 C7 H7 110.7
C11 C7 H7 110.7
C16 C15 C14 119.8(8)
C16 C15 H15 120.1
C14 C15 H15 120.1
O7 C24 C8 106.6(6)
O7 C24 H24A 110.4
C8 C24 H24A 110.4
O7 C24 H24B 110.4
C8 C24 H24B 110.4
H24A C24 H24B 108.6
C15 C16 C17 119.6(7)
C15 C16 H16 120.2
C17 C16 H16 120.2
N3 C1 C6 133.4(12)
N3 C1 C2 107.6(9)
C6 C1 C2 118.8(14)
N2 N3 C1 109.7(9)
N3 N2 N1 105.6(9)
C34 C22 C21 122.3(10)
C34 C22 H22 118.9
C21 C22 H22 118.9
C48 C23 C34 120.6(10)
C48 C23 H23 119.7
C34 C23 H23 119.7
C22 C21 C20 119.9(10)
C22 C21 H21 120.0
C20 C21 H21 120.0
C5 C6 C1 118.9(14)
C5 C6 H6 120.6
C1 C6 H6 120.6
C4 C3 C2 114.1(12)
C4 C3 H3 122.9
C2 C3 H3 122.9
C3 C4 C5 122.4(15)
C3 C4 H4 118.8
C5 C4 H4 118.8
C20 C48 C23 121.3(9)
C20 C48 H48 119.3
C23 C48 H48 119.3
C6 C5 C4 121.6(14)
C6 C5 H5 119.2
C4 C5 H5 119.2
C22 C34 C23 117.6(11)
C22 C34 H34 121.2
C23 C34 H34 121.2

loop_
_geom_bond_atom_site_label_1
_geom_bond_atom_site_label_2
_geom_bond_distance
C26 C27 1.3900
C26 C33 1.3900
C26 C25 1.454(10)
C27 C28 1.3900
C27 H27 0.9500
C28 C45 1.3900
C28 H28 0.9500
C45 C29 1.3900
C45 H45 0.9500
C29 C33 1.3900
C29 H29 0.9500
C33 H33 0.9500
C40 C31 1.3900
C40 C46 1.3900
C40 C47 1.460(10)
C31 C32 1.3900
C31 H31 0.9500
C32 C30 1.3900
C32 H32 0.9500
C30 C41 1.3900
C30 H30 0.9500
C41 C46 1.3900
C41 H014 0.9500
C46 H46 0.9500
O11 C47 1.351(9)
O11 C9 1.436(8)
O3 C12 1.351(8)
O3 C10 1.431(7)
O5 C19 1.351(8)
O5 C11 1.441(8)
O2 C7 1.412(9)
O2 C8 1.424(8)
O4 C12 1.194(8)
O1 N1 1.378(7)
O1 C7 1.399(9)
O7 C25 1.295(10)
O7 C24 1.433(8)
O6 C19 1.185(8)
C12 C13 1.467(9)
C13 C14 1.363(9)
C13 C18 1.393(9)
C9 C10 1.511(9)
C9 C8 1.521(8)
C9 H9 1.0000
N1 N2 1.324(11)
N1 C2 1.333(11)
C14 C15 1.385(10)
C14 H14 0.9500
C19 C20 1.476(11)
C2 C3 1.376(14)
C2 C1 1.392(12)
C8 C24 1.503(11)
C8 H8 1.0000
C10 C11 1.524(10)
C10 H10 1.0000
C11 C7 1.509(9)
C11 H11 1.0000
C17 C16 1.366(12)
C17 C18 1.371(11)
C17 H17 0.9500
C47 O10 1.164(10)
C25 O8 1.171(11)
C20 C48 1.336(11)
C20 C21 1.383(11)
C18 H18 0.9500
C7 H7 1.0000
C15 C16 1.365(12)
C15 H15 0.9500
C24 H24A 0.9900
C24 H24B 0.9900
C16 H16 0.9500
C1 N3 1.374(15)
C1 C6 1.377(17)
N3 N2 1.301(11)
C22 C34 1.335(14)
C22 C21 1.364(16)
C22 H22 0.9500
C23 C48 1.371(15)
C23 C34 1.376(15)
C23 H23 0.9500
C21 H21 0.9500
C6 C5 1.30(3)
C6 H6 0.9500
C3 C4 1.354(17)
C3 H3 0.9500
C4 C5 1.41(2)
C4 H4 0.9500
C48 H48 0.9500
C5 H5 0.9500
C34 H34 0.9500
